data_4326268
loop_
_publ_author_name
'Qiang Gao'
'Xiqu Wang'
'Allan J. Jacobson'

_publ_section_title
;
 Homochiral Frameworks Formed by Reactions of Lanthanide Ions with a
 Chiral Antimony Tartrate Secondary Building Unit
;
_journal_name_full 'Inorganic Chemistry'
_journal_page_first 9073
_journal_page_last 9082
_journal_paper_doi 10.1021/ic201274c
_journal_volume 50
_journal_year 2011
_chemical_absolute_configuration rm
_chemical_formula_sum 'C8 H16 Ho N O21 Sb2'
_chemical_formula_weight 870.65
_chemical_name_systematic
; 
 ? 
;
_space_group_IT_number 19
_symmetry_cell_setting orthorhombic
_symmetry_space_group_name_Hall 'P 2ac 2ab'
_symmetry_space_group_name_H-M 'P 21 21 21'
_atom_sites_solution_hydrogens geom
_atom_sites_solution_primary direct
_atom_sites_solution_secondary difmap
_audit_creation_method SHELXL-97
_cell_angle_alpha 90.00
_cell_angle_beta 90.00
_cell_angle_gamma 90.00
_cell_formula_units_Z 4
_cell_length_a 10.2606(3)
_cell_length_b 11.2852(4)
_cell_length_c 16.7766(5)
_cell_measurement_reflns_used 9913
_cell_measurement_temperature 296(2)
_cell_measurement_theta_max 28.76
_cell_measurement_theta_min 2.33
_cell_volume 1942.61(11)
_computing_cell_refinement Bruker-ApexII
_computing_data_collection Bruker-ApexII
_computing_data_reduction Bruker-ApexII
_computing_structure_refinement 'SHELXL-97 (Sheldrick, 1997)'
_computing_structure_solution 'SHELXS-97 (Sheldrick, 1990)'
_diffrn_ambient_temperature 296(2)
_diffrn_measured_fraction_theta_full 0.954
_diffrn_measured_fraction_theta_max 0.954
_diffrn_radiation_monochromator graphite
_diffrn_radiation_source 'fine-focus sealed tube'
_diffrn_radiation_type MoK\a
_diffrn_radiation_wavelength 0.71073
_diffrn_reflns_av_R_equivalents 0.0383
_diffrn_reflns_av_sigmaI/netI 0.0283
_diffrn_reflns_limit_h_max 13
_diffrn_reflns_limit_h_min -12
_diffrn_reflns_limit_k_max 15
_diffrn_reflns_limit_k_min -12
_diffrn_reflns_limit_l_max 22
_diffrn_reflns_limit_l_min -22
_diffrn_reflns_number 12324
_diffrn_reflns_theta_full 28.87
_diffrn_reflns_theta_max 28.87
_diffrn_reflns_theta_min 2.17
_exptl_absorpt_coefficient_mu 6.907
_exptl_absorpt_correction_T_max 0.762
_exptl_absorpt_correction_T_min 0.392
_exptl_absorpt_correction_type multi-scan
_exptl_absorpt_process_details 'Blessing, 1995'
_exptl_crystal_colour red
_exptl_crystal_density_diffrn 2.977
_exptl_crystal_description plate
_exptl_crystal_F_000 1632
_exptl_crystal_size_max 0.20
_exptl_crystal_size_mid 0.10
_exptl_crystal_size_min 0.04
_refine_diff_density_max 0.881
_refine_diff_density_min -1.309
_refine_diff_density_rms 0.160
_refine_ls_abs_structure_details 'Flack H D (1983), Acta Cryst. A39, 876-881'
_refine_ls_abs_structure_Flack -0.001(6)
_refine_ls_extinction_method none
_refine_ls_goodness_of_fit_ref 1.081
_refine_ls_hydrogen_treatment constrain
_refine_ls_matrix_type full
_refine_ls_number_parameters 298
_refine_ls_number_reflns 4722
_refine_ls_number_restraints 0
_refine_ls_restrained_S_all 1.081
_refine_ls_R_factor_all 0.0202
_refine_ls_R_factor_gt 0.0200
_refine_ls_shift/su_max 0.003
_refine_ls_shift/su_mean 0.000
_refine_ls_structure_factor_coef Fsqd
_refine_ls_weighting_details 'calc w=1/[\s^2^(Fo^2^)+(0.0319P)^2^+1.0058P] where P=(Fo^2^+2Fc^2^)/3'
_refine_ls_weighting_scheme calc
_refine_ls_wR_factor_gt 0.0524
_refine_ls_wR_factor_ref 0.0526
_reflns_number_gt 4654
_reflns_number_total 4722
_reflns_threshold_expression >2sigma(I)
_cod_data_source_file ic201274c_si_003_10.cif
_cod_data_source_block 1D-Ho
_cod_database_code 4326268

loop_
_symmetry_equiv_pos_as_xyz
'x, y, z'
'-x+1/2, -y, z+1/2'
'x+1/2, -y+1/2, -z'
'-x, y+1/2, -z+1/2'

loop_
_atom_site_label
_atom_site_type_symbol
_atom_site_fract_x
_atom_site_fract_y
_atom_site_fract_z
_atom_site_U_iso_or_equiv
_atom_site_adp_type
_atom_site_occupancy
_atom_site_symmetry_multiplicity
_atom_site_calc_flag
_atom_site_refinement_flags
Ho1 Ho 0.622024(16) 0.337686(16) 0.710463(10) 0.01430(5) Uani 1 1 d .
Sb2 Sb 0.39993(2) 0.50368(2) 0.383455(15) 0.01624(6) Uani 1 1 d .
Sb1 Sb 0.02501(3) 0.61980(3) 0.574307(16) 0.01655(6) Uani 1 1 d .
O1 O 0.4757(3) 0.4176(3) 0.61923(18) 0.0255(7) Uani 1 1 d .
O2 O 0.4906(3) 0.5041(3) 0.50103(18) 0.0213(6) Uani 1 1 d .
O3 O 0.2679(3) 0.4169(3) 0.44804(17) 0.0183(6) Uani 1 1 d .
O4 O 0.1956(3) 0.5410(3) 0.59558(19) 0.0209(6) Uani 1 1 d .
O5 O -0.0172(3) 0.4367(3) 0.5429(2) 0.0239(6) Uani 1 1 d .
O6 O 0.0591(3) 0.2540(3) 0.5621(2) 0.0304(8) Uani 1 1 d .
O7 O 0.2577(3) 0.9001(3) 0.49290(19) 0.0232(6) Uani 1 1 d .
O8 O 0.1505(3) 0.7778(3) 0.57335(18) 0.0233(6) Uani 1 1 d .
O9 O 0.0519(3) 0.6477(3) 0.45818(16) 0.0193(6) Uani 1 1 d .
O10 O 0.0841(3) 0.6704(3) 0.27017(17) 0.0228(6) Uani 1 1 d .
O11 O 0.2287(3) 0.5321(3) 0.30488(17) 0.0208(6) Uani 1 1 d .
O12 O 0.3386(3) 0.6625(3) 0.41634(16) 0.0180(6) Uani 1 1 d .
O13 O 0.8303(4) 0.2242(4) 0.7068(3) 0.0418(9) Uani 1 1 d .
O14 O 0.8499(4) 0.4023(4) 0.7453(3) 0.0425(10) Uani 1 1 d .
O15 O 1.0203(4) 0.2867(6) 0.7472(3) 0.0571(14) Uani 1 1 d .
O16W O 0.7297(3) 0.3815(3) 0.58852(18) 0.0267(7) Uani 1 1 d .
O17W O 0.5554(3) 0.1740(3) 0.63264(19) 0.0254(7) Uani 1 1 d .
O18W O 0.6288(3) 0.5454(3) 0.72663(19) 0.0268(7) Uani 1 1 d .
O19W O 0.6421(3) 0.3742(3) 0.84773(17) 0.0252(7) Uani 1 1 d .
O20W O 0.6214(3) 0.1428(3) 0.78952(18) 0.0249(6) Uani 1 1 d .
O21W O 0.2776(4) 0.1170(4) 0.6205(3) 0.0402(9) Uani 1 1 d .
N1 N 0.9047(4) 0.3039(5) 0.7334(2) 0.0314(10) Uani 1 1 d .
C1 C 0.4339(4) 0.4380(4) 0.5510(2) 0.0166(8) Uani 1 1 d .
C2 C 0.3061(4) 0.3820(4) 0.5258(2) 0.0166(8) Uani 1 1 d .
H2 H 0.3163 0.2957 0.5267 0.020 Uiso 1 1 calc R
C3 C 0.2041(4) 0.4169(4) 0.5879(2) 0.0170(8) Uani 1 1 d .
H3 H 0.2297 0.3834 0.6395 0.020 Uiso 1 1 calc R
C4 C 0.0742(4) 0.3614(4) 0.5628(2) 0.0188(8) Uani 1 1 d .
C5 C 0.1839(4) 0.8158(3) 0.5037(2) 0.0168(7) Uani 1 1 d .
C6 C 0.1236(4) 0.7488(4) 0.4337(2) 0.0165(7) Uani 1 1 d .
H6 H 0.0641 0.8026 0.4059 0.020 Uiso 1 1 calc R
C7 C 0.2341(4) 0.7145(4) 0.3756(2) 0.0165(7) Uani 1 1 d .
H7 H 0.2657 0.7870 0.3498 0.020 Uiso 1 1 calc R
C8 C 0.1768(4) 0.6342(4) 0.3114(2) 0.0153(7) Uani 1 1 d .

loop_
_atom_site_aniso_label
_atom_site_aniso_U_11
_atom_site_aniso_U_22
_atom_site_aniso_U_33
_atom_site_aniso_U_23
_atom_site_aniso_U_13
_atom_site_aniso_U_12
Ho1 0.01226(8) 0.01803(8) 0.01262(8) 0.00067(7) 0.00035(6) 0.00021(7)
Sb2 0.01369(12) 0.01917(12) 0.01586(12) 0.00128(10) 0.00054(9) 0.00074(10)
Sb1 0.01373(12) 0.02036(13) 0.01554(12) -0.00062(10) 0.00097(10) -0.00021(10)
O1 0.0202(14) 0.0404(19) 0.0159(14) 0.0006(13) -0.0043(12) 0.0076(14)
O2 0.0177(13) 0.0240(15) 0.0221(14) 0.0042(13) -0.0064(11) -0.0066(12)
O3 0.0150(13) 0.0244(15) 0.0155(13) 0.0014(11) -0.0040(11) -0.0037(12)
O4 0.0132(13) 0.0213(15) 0.0283(16) -0.0039(12) -0.0029(11) 0.0000(11)
O5 0.0141(14) 0.0278(16) 0.0300(16) -0.0002(13) -0.0021(13) 0.0001(13)
O6 0.0264(17) 0.0241(17) 0.0408(19) 0.0030(15) -0.0023(15) -0.0067(14)
O7 0.0213(15) 0.0233(16) 0.0250(15) -0.0014(13) -0.0010(13) -0.0032(12)
O8 0.0251(16) 0.0286(16) 0.0163(13) -0.0049(13) -0.0003(12) -0.0062(13)
O9 0.0191(14) 0.0239(15) 0.0148(13) -0.0019(12) 0.0008(11) -0.0046(12)
O10 0.0170(13) 0.0345(17) 0.0170(13) -0.0014(13) -0.0065(11) 0.0024(13)
O11 0.0229(14) 0.0219(15) 0.0176(14) -0.0046(11) -0.0044(11) 0.0007(12)
O12 0.0142(13) 0.0193(14) 0.0206(14) -0.0013(12) -0.0033(10) 0.0024(11)
O13 0.0242(17) 0.035(2) 0.066(3) 0.005(2) -0.0002(19) 0.0017(16)
O14 0.031(2) 0.043(2) 0.053(2) -0.014(2) -0.0059(18) 0.0035(18)
O15 0.0194(18) 0.104(4) 0.048(2) -0.005(3) -0.0101(18) 0.015(2)
O16W 0.0189(15) 0.0368(19) 0.0243(16) 0.0084(14) 0.0056(12) 0.0004(14)
O17W 0.0236(15) 0.0297(17) 0.0230(15) -0.0058(14) 0.0011(12) -0.0006(14)
O18W 0.0326(18) 0.0201(15) 0.0275(16) -0.0003(12) 0.0001(14) 0.0024(14)
O19W 0.0262(16) 0.0367(17) 0.0127(13) 0.0021(13) -0.0007(12) -0.0021(14)
O20W 0.0282(16) 0.0220(15) 0.0245(15) 0.0003(12) 0.0019(14) 0.0057(13)
O21W 0.038(2) 0.034(2) 0.048(2) 0.0118(18) -0.0103(18) -0.0003(17)
N1 0.0173(18) 0.055(3) 0.0218(18) 0.0041(18) -0.0007(14) 0.0005(18)
C1 0.0126(17) 0.0197(19) 0.0175(18) -0.0021(15) -0.0010(14) 0.0045(15)
C2 0.0162(18) 0.0170(18) 0.0167(18) 0.0027(15) -0.0029(14) 0.0014(16)
C3 0.0143(18) 0.021(2) 0.0157(19) 0.0038(15) -0.0004(14) -0.0014(15)
C4 0.0138(17) 0.024(2) 0.0189(19) 0.0001(15) 0.0011(14) -0.0013(15)
C5 0.0155(17) 0.0165(19) 0.0185(18) -0.0024(15) -0.0037(15) 0.0006(14)
C6 0.0155(17) 0.0192(18) 0.0148(17) -0.0015(14) -0.0025(15) -0.0001(16)
C7 0.0139(17) 0.0197(19) 0.0158(17) -0.0003(15) -0.0032(14) 0.0006(15)
C8 0.0133(17) 0.0205(19) 0.0122(16) 0.0017(14) -0.0010(13) -0.0020(15)

loop_
_atom_type_symbol
_atom_type_description
_atom_type_scat_dispersion_real
_atom_type_scat_dispersion_imag
_atom_type_scat_source
C C 0.0033 0.0016 'International Tables Vol C Tables 4.2.6.8 and 6.1.1.4'
O O 0.0106 0.0060 'International Tables Vol C Tables 4.2.6.8 and 6.1.1.4'
Sb Sb -0.5866 1.5461 'International Tables Vol C Tables 4.2.6.8 and 6.1.1.4'
Ho Ho -0.2175 4.6783 'International Tables Vol C Tables 4.2.6.8 and 6.1.1.4'
N N 0.0061 0.0033 'International Tables Vol C Tables 4.2.6.8 and 6.1.1.4'
H H 0.0000 0.0000 'International Tables Vol C Tables 4.2.6.8 and 6.1.1.4'

loop_
_geom_angle_atom_site_label_1
_geom_angle_atom_site_label_2
_geom_angle_atom_site_label_3
_geom_angle
_geom_angle_site_symmetry_1
_geom_angle_site_symmetry_3
O1 Ho1 O10 73.35(11) . 2_565
O1 Ho1 O19W 129.34(12) . .
O10 Ho1 O19W 70.54(11) 2_565 .
O1 Ho1 O18W 73.12(12) . .
O10 Ho1 O18W 90.93(12) 2_565 .
O19W Ho1 O18W 73.17(12) . .
O1 Ho1 O17W 75.70(12) . .
O10 Ho1 O17W 86.82(11) 2_565 .
O19W Ho1 O17W 134.77(12) . .
O18W Ho1 O17W 148.03(12) . .
O1 Ho1 O16W 69.71(11) . .
O10 Ho1 O16W 142.74(11) 2_565 .
O19W Ho1 O16W 140.06(12) . .
O18W Ho1 O16W 83.04(12) . .
O17W Ho1 O16W 79.71(12) . .
O1 Ho1 O13 137.46(14) . .
O10 Ho1 O13 139.89(13) 2_565 .
O19W Ho1 O13 92.22(14) . .
O18W Ho1 O13 119.19(13) . .
O17W Ho1 O13 80.37(13) . .
O16W Ho1 O13 71.78(13) . .
O1 Ho1 O14 129.79(14) . .
O10 Ho1 O14 138.64(12) 2_565 .
O19W Ho1 O14 68.89(13) . .
O18W Ho1 O14 70.02(13) . .
O17W Ho1 O14 128.55(12) . .
O16W Ho1 O14 73.03(13) . .
O13 Ho1 O14 50.08(14) . .
O1 Ho1 O20W 132.07(12) . .
O10 Ho1 O20W 75.12(11) 2_565 .
O19W Ho1 O20W 69.15(11) . .
O18W Ho1 O20W 142.28(11) . .
O17W Ho1 O20W 67.36(11) . .
O16W Ho1 O20W 128.59(11) . .
O13 Ho1 O20W 64.84(12) . .
O14 Ho1 O20W 97.50(13) . .
O12 Sb2 O3 94.43(12) . .
O12 Sb2 O2 83.19(12) . .
O3 Sb2 O2 78.42(11) . .
O12 Sb2 O11 77.46(11) . .
O3 Sb2 O11 81.72(12) . .
O2 Sb2 O11 150.98(11) . .
O9 Sb1 O4 97.12(13) . .
O9 Sb1 O5 86.61(12) . .
O4 Sb1 O5 78.17(12) . .
O9 Sb1 O8 77.52(12) . .
O4 Sb1 O8 81.30(13) . .
O5 Sb1 O8 152.20(12) . .
C1 O1 Ho1 154.1(3) . .
C1 O2 Sb2 113.7(3) . .
C2 O3 Sb2 116.7(2) . .
C3 O4 Sb1 118.7(3) . .
C4 O5 Sb1 114.3(3) . .
C5 O8 Sb1 115.5(3) . .
C6 O9 Sb1 118.8(2) . .
C8 O10 Ho1 156.1(3) . 2_564
C8 O11 Sb2 114.2(3) . .
C7 O12 Sb2 119.2(2) . .
N1 O13 Ho1 98.3(3) . .
N1 O14 Ho1 97.0(3) . .
O15 N1 O13 122.8(6) . .
O15 N1 O14 122.8(5) . .
O13 N1 O14 114.5(4) . .
O1 C1 O2 124.1(4) . .
O1 C1 C2 118.5(4) . .
O2 C1 C2 117.4(3) . .
O3 C2 C1 112.3(3) . .
O3 C2 C3 111.5(3) . .
C1 C2 C3 107.2(3) . .
O4 C3 C2 111.1(3) . .
O4 C3 C4 112.2(4) . .
C2 C3 C4 107.7(3) . .
O6 C4 O5 123.4(4) . .
O6 C4 C3 121.2(4) . .
O5 C4 C3 115.4(4) . .
O7 C5 O8 123.6(4) . .
O7 C5 C6 121.3(4) . .
O8 C5 C6 115.1(3) . .
O9 C6 C5 112.7(3) . .
O9 C6 C7 111.2(3) . .
C5 C6 C7 108.2(3) . .
O12 C7 C8 113.0(3) . .
O12 C7 C6 111.0(3) . .
C8 C7 C6 108.1(3) . .
O10 C8 O11 124.6(4) . .
O10 C8 C7 119.4(4) . .
O11 C8 C7 115.9(3) . .

loop_
_geom_bond_atom_site_label_1
_geom_bond_atom_site_label_2
_geom_bond_distance
_geom_bond_site_symmetry_2
Ho1 O1 2.326(3) .
Ho1 O10 2.342(3) 2_565
Ho1 O19W 2.349(3) .
Ho1 O18W 2.361(3) .
Ho1 O17W 2.363(3) .
Ho1 O16W 2.377(3) .
Ho1 O13 2.492(4) .
Ho1 O14 2.518(4) .
Ho1 O20W 2.568(3) .
Sb2 O12 1.978(3) .
Sb2 O3 1.992(3) .
Sb2 O2 2.181(3) .
Sb2 O11 2.219(3) .
Sb1 O9 1.993(3) .
Sb1 O4 1.995(3) .
Sb1 O5 2.176(3) .
Sb1 O8 2.199(3) .
O1 C1 1.244(5) .
O2 C1 1.264(5) .
O3 C2 1.418(5) .
O4 C3 1.410(5) .
O5 C4 1.309(5) .
O6 C4 1.223(6) .
O7 C5 1.230(5) .
O8 C5 1.292(5) .
O9 C6 1.419(5) .
O10 C8 1.245(5) .
O10 Ho1 2.342(3) 2_564
O11 C8 1.274(5) .
O12 C7 1.401(5) .
O13 N1 1.261(6) .
O14 N1 1.261(7) .
O15 N1 1.224(6) .
C1 C2 1.515(5) .
C2 C3 1.528(6) .
C3 C4 1.531(6) .
C5 C6 1.527(5) .
C6 C7 1.545(5) .
C7 C8 1.525(6) .
